data_4500812
loop_
_publ_author_name
'Olshansky, Jacob H.'
'Blau, Samuel M.'
'Zeller, Matthias'
'Schrier, Joshua'
'Norquist, Alexander J.'

_publ_section_title
;
 Understanding an Order--Disorder Phase Transition in Ionothermally
 Synthesized Gallium Phosphates
;
_journal_issue 7
_journal_name_full 'Crystal Growth &amp; Design'
_journal_page_first 3065
_journal_paper_doi 10.1021/cg200332y
_journal_volume 11
_journal_year 2011
_chemical_formula_moiety 'C5 H15 Ga1 N2 O8 P2'
_chemical_formula_sum 'C5 H15 Ga N2 O8 P2'
_chemical_formula_weight 362.85
_space_group_IT_number 2
_symmetry_cell_setting triclinic
_symmetry_space_group_name_Hall '-P 1'
_symmetry_space_group_name_H-M 'P -1'
_atom_sites_solution_hydrogens geom
_atom_sites_solution_primary direct
_cell_angle_alpha 92.195(3)
_cell_angle_beta 95.709(3)
_cell_angle_gamma 98.509(3)
_cell_formula_units_Z 2
_cell_length_a 8.4510(19)
_cell_length_b 8.777(2)
_cell_length_c 8.928(2)
_cell_measurement_reflns_used 7745
_cell_measurement_temperature 100
_cell_measurement_theta_max 31.3472
_cell_measurement_theta_min 3
_cell_volume 650.7(3)
_computing_cell_refinement APEX2
_computing_data_collection APEX2
_computing_data_reduction APEX2
_computing_molecular_graphics 'CAMERON (Watkin et al., 1996)'
_computing_publication_material 'CRYSTALS (Betteridge et al., 2003)'
_computing_structure_refinement 'CRYSTALS (Betteridge et al., 2003)'
_computing_structure_solution 'SIR92 (Altomare et al., 1993)'
_diffrn_ambient_temperature 100
_diffrn_measured_fraction_theta_full 0.995
_diffrn_measured_fraction_theta_max 0.907
_diffrn_measurement_device 'Bruker AXS Smart Apex CCD'
_diffrn_measurement_device_type Area
_diffrn_measurement_method \w
_diffrn_radiation_monochromator graphite
_diffrn_radiation_type 'Mo K\a'
_diffrn_radiation_wavelength 0.71073
_diffrn_reflns_av_R_equivalents 0.021
_diffrn_reflns_limit_h_max 12
_diffrn_reflns_limit_h_min -12
_diffrn_reflns_limit_k_max 12
_diffrn_reflns_limit_k_min -12
_diffrn_reflns_limit_l_max 12
_diffrn_reflns_limit_l_min -12
_diffrn_reflns_number 7744
_diffrn_reflns_theta_full 25.787
_diffrn_reflns_theta_max 31.448
_diffrn_reflns_theta_min 2.296
_diffrn_standards_number 0
_exptl_absorpt_coefficient_mu 2.393
_exptl_absorpt_correction_T_max 0.79
_exptl_absorpt_correction_T_min 0.79
_exptl_absorpt_correction_type multi-scan
_exptl_absorpt_process_details APEX2
_exptl_crystal_colour colorless
_exptl_crystal_density_diffrn 1.852
_exptl_crystal_density_method 'not measured'
_exptl_crystal_description block
_exptl_crystal_F_000 368
_exptl_crystal_size_max 0.550
_exptl_crystal_size_mid 0.100
_exptl_crystal_size_min 0.100
_refine_diff_density_max 1.00
_refine_diff_density_min -0.45
_refine_ls_extinction_method None
_refine_ls_goodness_of_fit_ref 0.8254
_refine_ls_hydrogen_treatment noref
_refine_ls_matrix_type full
_refine_ls_number_parameters 172
_refine_ls_number_reflns 3423
_refine_ls_number_restraints 0
_refine_ls_R_factor_all 0.0301
_refine_ls_R_factor_gt 0.0270
_refine_ls_shift/su_max 0.0002670
_refine_ls_shift/su_mean 0.0644745
_refine_ls_structure_factor_coef Fsqd
_refine_ls_weighting_details
;
 Method, part 1, Chebychev polynomial, (Watkin, 1994, Prince, 1982) 
 [weight] = 1.0/[A~0~*T~0~(x)+A~1~*T~1~(x) ... +A~n-1~]*T~n-1~(x)] 
 where A~i~ are the Chebychev coefficients listed below and x= Fcalc/Fmax 
 Method = Robust Weighting (Prince, 1982) 
 W = [weight] * [1-(deltaF/6*sigmaF)^2^]^2^ 
 A~i~ are: 
 39.4 58.2 32.7 9.32 
;
_refine_ls_weighting_scheme calc
_refine_ls_wR_factor_all 0.0749
_refine_ls_wR_factor_gt 0.0732
_refine_ls_wR_factor_ref 0.0722
_reflns_limit_h_max 12
_reflns_limit_h_min -12
_reflns_limit_k_max 12
_reflns_limit_k_min -12
_reflns_limit_l_max 12
_reflns_limit_l_min 0
_reflns_number_gt 3555
_reflns_number_total 3904
_reflns_threshold_expression I>2.0\s(I)
_oxford_diffrn_Wilson_B_factor 0.57
_oxford_diffrn_Wilson_scale 1.34
_oxford_refine_ls_r_factor_ref 0.0262
_oxford_refine_ls_scale 0.8021(17)
_oxford_reflns_number_all 3893
_oxford_reflns_threshold_expression_ref I>3.0\s(I)
_cod_data_source_file cg200332y_si_002.cif
_cod_data_source_block '[C~5~H~14~N~2~][Ga(HPO~4~)(PO~4~)]_Cmp-1b'
_cod_depositor_comments
;
The following automatic conversions were performed:

'_symmetry_cell_setting' value 'Triclinic' changed to 'triclinic'
according to /home/saulius/struct/CIF-dictionaries/cif_core.dic
dictionary named 'cif_core.dic' version 2.4.1 from 2010-06-29.

Automatic conversion script
Id: cif_fix_values 1715 2011-07-08 13:25:40Z adriana 
;
_cod_original_sg_symbol_H-M 'P -1 '
_cod_original_formula_sum 'C5 H15 Ga1 N2 O8 P2'
_cod_database_code 4500812

loop_
_symmetry_equiv_pos_as_xyz
x,y,z
-x,-y,-z

loop_
_atom_site_label
_atom_site_type_symbol
_atom_site_fract_x
_atom_site_fract_y
_atom_site_fract_z
_atom_site_U_iso_or_equiv
_atom_site_occupancy
_atom_site_adp_type
Ga1 Ga 0.01133(2) 0.48307(2) 0.252214(19) 0.0081 1.0000 Uani
P1 P -0.00268(5) 0.73261(5) 0.01911(5) 0.0087 1.0000 Uani
P2 P 0.23640(5) 0.56364(5) 0.53101(5) 0.0092 1.0000 Uani
O1 O 0.08620(15) 0.63970(14) 0.13622(14) 0.0124 1.0000 Uani
O2 O -0.05230(15) 0.30306(14) 0.13783(14) 0.0121 1.0000 Uani
O3 O 0.18969(14) 0.46255(14) 0.38046(13) 0.0109 1.0000 Uani
O4 O -0.16181(15) 0.53130(15) 0.34150(14) 0.0121 1.0000 Uani
O5 O 0.06674(17) 0.90295(14) 0.06385(15) 0.0143 1.0000 Uani
O6 O -0.18179(15) 0.69697(17) 0.01836(15) 0.0162 1.0000 Uani
O7 O 0.42067(15) 0.57955(16) 0.56567(15) 0.0146 1.0000 Uani
O8 O 0.17596(17) 0.71549(15) 0.52354(15) 0.0162 1.0000 Uani
N1 N 0.45470(19) 0.4290(2) 0.13446(18) 0.0187 1.0000 Uani
N2 N 0.0601(3) 0.9349(2) 0.3725(2) 0.0265 1.0000 Uani
C1 C 0.5640(2) 0.3601(3) 0.0382(2) 0.0199 1.0000 Uani
C2 C 0.4724(2) 0.5996(3) 0.1244(2) 0.0189 1.0000 Uani
C3 C 0.5449(6) 0.1880(6) 0.0552(6) 0.0287 0.5000 Uani
C4 C 0.1485(3) 1.0786(3) 0.4517(3) 0.0274 1.0000 Uani
C5 C -0.1172(3) 0.9213(3) 0.3840(3) 0.0284 1.0000 Uani
C6 C 0.3144(7) 1.0828(6) 0.4375(8) 0.0385 0.5000 Uani
H1 H 0.0000 1.0000 0.0000 0.0500 1.0000 Uiso
H2 H 0.5000 0.5000 0.5000 0.0500 1.0000 Uiso
H3 H 0.4801 0.4059 0.2361 0.0226 1.0000 Uiso
H4 H 0.3466 0.3857 0.1014 0.0226 1.0000 Uiso
H5 H 0.6742 0.4029 0.0727 0.0244 1.0000 Uiso
H6 H 0.5491 0.2512 0.0457 0.0244 0.5000 Uiso
H7 H 0.5814 0.6440 0.1621 0.0223 1.0000 Uiso
H8 H 0.3975 0.6377 0.1850 0.0230 1.0000 Uiso
H9 H 0.5690 0.1682 0.1580 0.0430 0.5000 Uiso
H10 H 0.6161 0.1445 -0.0047 0.0431 0.5000 Uiso
H11 H 0.4362 0.1440 0.0210 0.0431 0.5000 Uiso
H12 H 0.0779 0.9345 0.2692 0.0336 1.0000 Uiso
H13 H 0.0986 0.8492 0.4172 0.0336 1.0000 Uiso
H14 H 0.1090 1.1653 0.4033 0.0352 1.0000 Uiso
H15 H 0.2603 1.0840 0.4441 0.0349 0.5000 Uiso
H16 H -0.1713 0.8260 0.3330 0.0348 1.0000 Uiso
H17 H -0.1476 1.0133 0.3405 0.0342 1.0000 Uiso
H18 H 0.3311 1.0797 0.3340 0.0439 0.5000 Uiso
H19 H 0.3490 0.9951 0.4828 0.0439 0.5000 Uiso
H20 H 0.3737 1.1740 0.4870 0.0439 0.5000 Uiso

loop_
_atom_site_aniso_label
_atom_site_aniso_U_11
_atom_site_aniso_U_22
_atom_site_aniso_U_33
_atom_site_aniso_U_23
_atom_site_aniso_U_13
_atom_site_aniso_U_12
Ga1 0.00877(9) 0.01055(9) 0.00541(9) 0.00061(6) 0.00039(6) 0.00271(6)
P1 0.00979(18) 0.00967(18) 0.00653(18) -0.00015(13) -0.00019(13) 0.00216(13)
P2 0.00861(17) 0.01322(19) 0.00620(18) 0.00043(14) 0.00034(13) 0.00360(14)
O1 0.0136(5) 0.0139(5) 0.0099(5) 0.0037(4) 0.0007(4) 0.0027(4)
O2 0.0156(5) 0.0127(5) 0.0076(5) -0.0008(4) 0.0028(4) 0.0006(4)
O3 0.0103(5) 0.0156(5) 0.0073(5) -0.0005(4) -0.0007(4) 0.0045(4)
O4 0.0128(5) 0.0168(6) 0.0082(5) 0.0031(4) 0.0034(4) 0.0053(4)
O5 0.0207(6) 0.0104(5) 0.0108(6) -0.0004(4) -0.0020(4) 0.0024(4)
O6 0.0098(5) 0.0245(7) 0.0142(6) 0.0007(5) 0.0005(4) 0.0027(5)
O7 0.0088(5) 0.0240(6) 0.0103(5) -0.0031(5) -0.0001(4) 0.0023(4)
O8 0.0216(6) 0.0150(6) 0.0136(6) 0.0013(5) 0.0017(5) 0.0078(5)
N1 0.0120(6) 0.0325(9) 0.0111(7) 0.0007(6) -0.0004(5) 0.0031(6)
N2 0.0467(12) 0.0207(8) 0.0138(8) -0.0016(6) -0.0014(7) 0.0141(8)
C1 0.0128(7) 0.0327(10) 0.0148(8) 0.0010(7) 0.0005(6) 0.0064(7)
C2 0.0128(7) 0.0310(10) 0.0123(8) -0.0009(7) 0.0010(6) 0.0023(6)
C3 0.024(2) 0.028(2) 0.034(2) -0.0004(17) 0.0000(17) 0.0064(16)
C4 0.0407(13) 0.0174(9) 0.0257(10) 0.0006(7) 0.0048(9) 0.0094(8)
C5 0.0442(13) 0.0192(9) 0.0218(10) -0.0061(8) -0.0055(9) 0.0123(9)
C6 0.033(2) 0.030(2) 0.053(3) 0.001(2) 0.013(2) -0.0009(19)

loop_
_atom_type_symbol
_atom_type_scat_dispersion_real
_atom_type_scat_dispersion_imag
_atom_type_scat_Cromer_Mann_a1
_atom_type_scat_Cromer_Mann_b1
_atom_type_scat_Cromer_Mann_a2
_atom_type_scat_Cromer_Mann_b2
_atom_type_scat_Cromer_Mann_a3
_atom_type_scat_Cromer_Mann_b3
_atom_type_scat_Cromer_Mann_a4
_atom_type_scat_Cromer_Mann_b4
_atom_type_scat_Cromer_Mann_c
_atom_type_scat_source
Ga 0.2307 1.6083 15.2354 3.0669 6.7006 0.2412 4.3591 10.7805 2.9623 61.4135 1.7189 'International Tables Vol C 4.2.6.8 and 6.1.1.4'
P 0.1023 0.0942 6.4345 1.9067 4.1791 27.1570 1.7800 0.5260 1.4908 68.1645 1.1149 'International Tables Vol C 4.2.6.8 and 6.1.1.4'
O 0.0106 0.0060 3.0485 13.2771 2.2868 5.7011 1.5463 0.3239 0.8670 32.9089 0.2508 'International Tables Vol C 4.2.6.8 and 6.1.1.4'
C 0.0033 0.0016 2.3100 20.8439 1.0200 10.2075 1.5886 0.5687 0.8650 51.6512 0.2156 'International Tables Vol C 4.2.6.8 and 6.1.1.4'
N 0.0061 0.0033 12.2126 0.0057 3.1322 9.8933 2.0125 28.9975 1.1663 0.5826 -11.5290 'International Tables Vol C 4.2.6.8 and 6.1.1.4'
H 0.0000 0.0000 0.4930 10.5109 0.3229 26.1257 0.1402 3.1424 0.0408 57.7998 0.0030 'International Tables Vol C 4.2.6.8 and 6.1.1.4'

loop_
_geom_angle_atom_site_label_1
_geom_angle_site_symmetry_1
_geom_angle_atom_site_label_2
_geom_angle_atom_site_label_3
_geom_angle_site_symmetry_3
_geom_angle
_geom_angle_publ_flag
O1 . Ga1 O2 . 110.98(6) yes
O1 . Ga1 O3 . 102.98(6) yes
O2 . Ga1 O3 . 108.78(6) yes
O1 . Ga1 O4 . 109.88(6) yes
O2 . Ga1 O4 . 108.22(6) yes
O3 . Ga1 O4 . 115.94(6) yes
O2 2_565 P1 O1 . 107.97(7) yes
O2 2_565 P1 O5 . 106.51(7) yes
O1 . P1 O5 . 104.34(7) yes
O2 2_565 P1 O6 . 111.98(8) yes
O1 . P1 O6 . 111.85(8) yes
O5 . P1 O6 . 113.69(8) yes
O4 2_566 P2 O3 . 107.03(7) yes
O4 2_566 P2 O7 . 106.72(8) yes
O3 . P2 O7 . 106.96(7) yes
O4 2_566 P2 O8 . 110.22(8) yes
O3 . P2 O8 . 112.18(7) yes
O7 . P2 O8 . 113.37(8) yes
Ga1 . O1 P1 . 131.46(8) yes
Ga1 . O2 P1 2_565 125.10(8) yes
Ga1 . O3 P2 . 121.74(7) yes
Ga1 . O4 P2 2_566 123.01(8) yes
P1 . O5 H1 . 116.5 no
P2 . O7 H2 . 122.2 no
C1 . N1 C2 . 111.38(16) yes
C1 . N1 H3 . 109.0 no
C2 . N1 H3 . 109.0 no
C1 . N1 H4 . 108.9 no
C2 . N1 H4 . 108.8 no
H3 . N1 H4 . 109.7 no
C4 . N2 C5 . 111.40(18) yes
C4 . N2 H12 . 109.5 no
C5 . N2 H12 . 108.9 no
C4 . N2 H13 . 108.8 no
C5 . N2 H13 . 108.7 no
H12 . N2 H13 . 109.5 no
C2 2_665 C1 N1 . 109.51(15) yes
C2 2_665 C1 C3 . 112.2(3) yes
N1 . C1 C3 . 109.4(2) yes
C2 2_665 C1 H5 . 108.8 no
N1 . C1 H5 . 109.0 no
C3 . C1 H5 . 107.8 no
C2 2_665 C1 H6 . 110.4 no
N1 . C1 H6 . 109.5 no
C3 . C1 H6 . 2.1 no
H5 . C1 H6 . 109.6 no
C1 2_665 C2 N1 . 110.05(16) yes
C1 2_665 C2 H7 . 110.1 no
N1 . C2 H7 . 108.7 no
C1 2_665 C2 H8 . 109.5 no
N1 . C2 H8 . 108.2 no
H7 . C2 H8 . 110.3 no
C1 . C3 H6 . 3.6 no
C1 . C3 H9 . 109.4 no
H6 . C3 H9 . 112.6 no
C1 . C3 H10 . 109.4 no
H6 . C3 H10 . 109.2 no
H9 . C3 H10 . 109.9 no
C1 . C3 H11 . 108.7 no
H6 . C3 H11 . 105.7 no
H9 . C3 H11 . 110.0 no
H10 . C3 H11 . 109.3 no
C5 2_576 C4 N2 . 108.92(19) yes
C5 2_576 C4 C6 . 110.9(3) yes
N2 . C4 C6 . 108.2(3) yes
C5 2_576 C4 H14 . 110.6 no
N2 . C4 H14 . 107.7 no
C6 . C4 H14 . 110.4 no
C5 2_576 C4 H15 . 109.9 no
N2 . C4 H15 . 109.9 no
C6 . C4 H15 . 1.7 no
H14 . C4 H15 . 109.8 no
C4 2_576 C5 N2 . 109.81(19) yes
C4 2_576 C5 H16 . 109.1 no
N2 . C5 H16 . 109.5 no
C4 2_576 C5 H17 . 109.4 no
N2 . C5 H17 . 104.5 no
H16 . C5 H17 . 114.4 no
C4 . C6 H18 . 109.6 no
C4 . C6 H19 . 108.7 no
H18 . C6 H19 . 109.3 no
C4 . C6 H20 . 109.9 no
H18 . C6 H20 . 109.9 no
H19 . C6 H20 . 109.5 no
O5 2_575 H1 O5 . 180.0 no
O7 . H2 O7 2_666 180.0 no
C1 . H6 C3 . 174.2 no

loop_
_geom_bond_atom_site_label_1
_geom_bond_atom_site_label_2
_geom_bond_site_symmetry_2
_geom_bond_distance
_geom_bond_publ_flag
Ga1 O1 . 1.8288(13) yes
Ga1 O2 . 1.8287(13) yes
Ga1 O3 . 1.8353(12) yes
Ga1 O4 . 1.8290(13) yes
P1 O2 2_565 1.5544(13) yes
P1 O1 . 1.5532(13) yes
P1 O5 . 1.5449(13) yes
P1 O6 . 1.4990(14) yes
P2 O4 2_566 1.5644(13) yes
P2 O3 . 1.5650(13) yes
P2 O7 . 1.5416(14) yes
P2 O8 . 1.4977(14) yes
O5 H1 . 1.218 no
O7 H2 . 1.211 no
N1 C1 . 1.497(3) yes
N1 C2 . 1.490(3) yes
N1 H3 . 0.948 no
N1 H4 . 0.949 no
N2 C4 . 1.482(3) yes
N2 C5 . 1.499(4) yes
N2 H12 . 0.950 no
N2 H13 . 0.950 no
C1 C2 2_665 1.520(3) yes
C1 C3 . 1.510(5) yes
C1 H5 . 0.967 no
C1 H6 . 0.951 no
C2 H7 . 0.967 no
C2 H8 . 0.960 no
C3 H6 . 0.561 no
C3 H9 . 0.948 no
C3 H10 . 0.954 no
C3 H11 . 0.957 no
C4 C5 2_576 1.517(3) yes
C4 C6 . 1.415(6) yes
C4 H14 . 0.974 no
C4 H15 . 0.948 no
C5 H16 . 0.966 no
C5 H17 . 0.967 no
C6 H18 . 0.948 no
C6 H19 . 0.953 no
C6 H20 . 0.947 no

loop_
_geom_hbond_atom_site_label_D
_geom_hbond_atom_site_label_H
_geom_hbond_atom_site_label_A
_geom_hbond_site_symmetry_A
_geom_hbond_angle_DHA
_geom_hbond_distance_DH
_geom_hbond_distance_HA
_geom_hbond_distance_DA
_geom_hbond_publ_flag
N1 H3 O7 2_666 161 0.95 1.87 2.786(5) yes
N1 H4 O6 2_565 159 0.95 1.72 2.628(5) yes
C2 H7 O6 1_655 128 0.97 2.48 3.168(5) yes
N2 H12 O5 . 166 0.95 1.83 2.767(5) yes
N2 H13 O8 . 170 0.95 1.70 2.642(5) yes
